data_1576209
loop_
_publ_author_name
'Escoud&#xe9;, Emile'
'Pedr&#xf3;n, Manuel'
'Bourqui, Lilian'
'Gontard, Geoffrey'
'Vitale, Maxime R.'
'Ciofini, Ilaria'
'Lakhdar, Sami'
'Grimaud, Laurence'

_publ_section_title
;
 Photochemical activation of pincer-ligated phosphoranides: mechanistic
 insight for reduction of aryl halides.
;
_journal_issue 1
_journal_name_full 'Chemical science'
_journal_page_first 579
_journal_page_last 584
_journal_paper_doi 10.1039/d5sc06960b
_journal_volume 17
_journal_year 2026
_chemical_formula_moiety 'C82 H118 Li4 N4 O6 P2, C4 H10 O'
_chemical_formula_sum 'C86 H128 Li4 N4 O7 P2'
_chemical_formula_weight 1419.62
_space_group_crystal_system monoclinic
_space_group_IT_number 14
_space_group_name_Hall '-P 2ybc'
_space_group_name_H-M_alt 'P 1 21/c 1'
_atom_sites_solution_hydrogens geom
_atom_sites_solution_primary dual
_atom_sites_solution_secondary difmap
_audit_creation_method SHELXL-2019/3
_audit_update_record
;
2025-07-02 deposited with the CCDC.	2025-11-03 downloaded from the CCDC.
;
_cell_angle_alpha 90
_cell_angle_beta 96.632(3)
_cell_angle_gamma 90
_cell_formula_units_Z 2
_cell_length_a 12.2271(4)
_cell_length_b 19.3733(8)
_cell_length_c 19.2094(8)
_cell_measurement_reflns_used 2974
_cell_measurement_temperature 200(1)
_cell_measurement_theta_max 60.13
_cell_measurement_theta_min 3.26
_cell_volume 4519.9(3)
_computing_cell_refinement 'Bruker SAINT'
_computing_data_collection 'Bruker APEX2'
_computing_data_reduction 'Bruker SAINT'
_computing_molecular_graphics 'SXGRAPH (Farrugia, 2012)'
_computing_structure_refinement 'SHELXL (Sheldrick, 2015)'
_computing_structure_solution 'SHELXT (Sheldrick, 2015)'
_diffrn_ambient_temperature 200(1)
_diffrn_measured_fraction_theta_full 0.999
_diffrn_measured_fraction_theta_max 0.998
_diffrn_measurement_device_type 'Bruker APEX-II CCD'
_diffrn_measurement_method '\f and \w scans'
_diffrn_radiation_source micro-source
_diffrn_radiation_type CuK\a
_diffrn_radiation_wavelength 1.54178
_diffrn_reflns_av_R_equivalents 0.0768
_diffrn_reflns_av_unetI/netI 0.0811
_diffrn_reflns_Laue_measured_fraction_full 0.999
_diffrn_reflns_Laue_measured_fraction_max 0.998
_diffrn_reflns_limit_h_max 14
_diffrn_reflns_limit_h_min -14
_diffrn_reflns_limit_k_max 23
_diffrn_reflns_limit_k_min 0
_diffrn_reflns_limit_l_max 22
_diffrn_reflns_limit_l_min 0
_diffrn_reflns_number 13669
_diffrn_reflns_point_group_measured_fraction_full 0.999
_diffrn_reflns_point_group_measured_fraction_max 0.998
_diffrn_reflns_theta_full 66.500
_diffrn_reflns_theta_max 66.718
_diffrn_reflns_theta_min 3.251
_exptl_absorpt_coefficient_mu 0.815
_exptl_absorpt_correction_T_max 0.75
_exptl_absorpt_correction_T_min 0.68
_exptl_absorpt_correction_type multi-scan
_exptl_absorpt_process_details
; 
 Sheldrick, G. M. (2012). TWINABS 2012/1. Bruker, Madison, Wisconsin, USA.
;
_exptl_crystal_colour colourless
_exptl_crystal_density_diffrn 1.043
_exptl_crystal_density_method 'not measured'
_exptl_crystal_description prism
_exptl_crystal_F_000 1540
_exptl_crystal_size_max 0.20
_exptl_crystal_size_mid 0.05
_exptl_crystal_size_min 0.05
_refine_diff_density_max 0.960
_refine_diff_density_min -0.632
_refine_diff_density_rms 0.106
_refine_ls_extinction_method none
_refine_ls_goodness_of_fit_ref 1.090
_refine_ls_hydrogen_treatment constr
_refine_ls_matrix_type full
_refine_ls_number_parameters 488
_refine_ls_number_reflns 13669
_refine_ls_number_restraints 107
_refine_ls_restrained_S_all 1.092
_refine_ls_R_factor_all 0.1594
_refine_ls_R_factor_gt 0.1013
_refine_ls_shift/su_max 0.000
_refine_ls_shift/su_mean 0.000
_refine_ls_structure_factor_coef Fsqd
_refine_ls_weighting_details 'w=1/[\s^2^(Fo^2^)+(0.2000P)^2^] where P=(Fo^2^+2Fc^2^)/3'
_refine_ls_weighting_scheme calc
_refine_ls_wR_factor_gt 0.2819
_refine_ls_wR_factor_ref 0.3322
_reflns_number_gt 7932
_reflns_number_total 13669
_reflns_threshold_expression 'I > 2\s(I)'
_cod_data_source_file d5sc06960b3.cif
_cod_data_source_block ee520
_cod_depositor_comments 'Adding full bibliography for 1576202--1576209.cif.'
_cod_original_sg_symbol_H-M 'P 21/c'
_cod_database_code 1576209
_shelx_shelxl_version_number 2019/3
_shelx_space_group_comment
;
The symmetry employed for this shelxl refinement is uniquely defined
by the following loop, which should always be used as a source of
symmetry information in preference to the above space-group names.
They are only intended as comments.
;

loop_
_space_group_symop_operation_xyz
'x, y, z'
'-x, y+1/2, -z+1/2'
'-x, -y, -z'
'x, -y-1/2, z-1/2'

loop_
_atom_site_label
_atom_site_type_symbol
_atom_site_fract_x
_atom_site_fract_y
_atom_site_fract_z
_atom_site_U_iso_or_equiv
_atom_site_adp_type
_atom_site_occupancy
_atom_site_site_symmetry_order
_atom_site_calc_flag
_atom_site_refinement_flags_posn
_atom_site_refinement_flags_adp
_atom_site_refinement_flags_occupancy
_atom_site_disorder_assembly
_atom_site_disorder_group
P1 P 0.52781(9) 0.40282(6) 0.60772(6) 0.0303(3) Uani 1 1 d . . . . .
O1 O 0.4636(2) 0.44402(16) 0.55041(16) 0.0309(7) Uani 1 1 d . . . . .
O2 O 0.6492(2) 0.54366(16) 0.58588(16) 0.0348(8) Uani 1 1 d . . . . .
O3 O 0.6468(2) 0.42859(17) 0.46238(16) 0.0332(7) Uani 1 1 d . . . . .
O4 O 0.4022(13) 0.0903(8) 0.5633(10) 0.140(6) Uani 0.5 1 d D . P . .
N1 N 0.6626(3) 0.39951(19) 0.60713(18) 0.0278(8) Uani 1 1 d . . . . .
N2 N 0.8303(4) 0.5503(3) 0.4673(3) 0.0601(14) Uani 1 1 d . . . . .
Li1 Li 0.6792(6) 0.5196(4) 0.4919(4) 0.0360(17) Uani 1 1 d . . . . .
Li2 Li 0.4972(6) 0.4522(4) 0.4521(4) 0.0344(17) Uani 1 1 d . . . . .
C1 C 0.7358(3) 0.4483(2) 0.6470(2) 0.0280(9) Uani 1 1 d . . . . .
C2 C 0.7253(3) 0.5201(2) 0.6345(2) 0.0310(10) Uani 1 1 d . . . . .
C3 C 0.7979(4) 0.5645(2) 0.6766(3) 0.0355(10) Uani 1 1 d . . . . .
C4 C 0.8792(4) 0.5354(3) 0.7246(3) 0.0405(12) Uani 1 1 d . . . . .
H4 H 0.928901 0.565623 0.751305 0.049 Uiso 1 1 calc R U . . .
C5 C 0.8917(4) 0.4646(3) 0.7357(3) 0.0412(12) Uani 1 1 d . . . . .
C6 C 0.8171(4) 0.4223(2) 0.6967(2) 0.0331(10) Uani 1 1 d . . . . .
H6 H 0.821420 0.373850 0.704071 0.040 Uiso 1 1 calc R U . . .
C7 C 0.7859(5) 0.6437(3) 0.6712(3) 0.0463(13) Uani 1 1 d . . . . .
C8 C 0.6713(5) 0.6648(3) 0.6855(4) 0.069(2) Uani 1 1 d . . . . .
H8A H 0.616663 0.641784 0.651991 0.104 Uiso 1 1 calc R U . . .
H8B H 0.659803 0.651362 0.733286 0.104 Uiso 1 1 calc R U . . .
H8C H 0.663324 0.714952 0.680418 0.104 Uiso 1 1 calc R U . . .
C9 C 0.8091(6) 0.6684(3) 0.5981(3) 0.0680(19) Uani 1 1 d . . . . .
H9A H 0.883484 0.654338 0.589838 0.102 Uiso 1 1 calc R U . . .
H9B H 0.755269 0.647835 0.562355 0.102 Uiso 1 1 calc R U . . .
H9C H 0.803306 0.718845 0.595707 0.102 Uiso 1 1 calc R U . . .
C10 C 0.8669(6) 0.6813(3) 0.7251(4) 0.0639(18) Uani 1 1 d . . . . .
H10A H 0.942472 0.669018 0.717730 0.096 Uiso 1 1 calc R U . . .
H10B H 0.856818 0.731261 0.719624 0.096 Uiso 1 1 calc R U . . .
H10C H 0.853297 0.667670 0.772492 0.096 Uiso 1 1 calc R U . . .
C11 C 0.9839(5) 0.4359(3) 0.7901(4) 0.0626(18) Uani 1 1 d . . . . .
C12 C 1.0886(6) 0.4646(6) 0.7801(7) 0.148(5) Uani 1 1 d . . . . .
H12A H 1.080351 0.513984 0.769926 0.222 Uiso 1 1 calc R U . . .
H12B H 1.139815 0.458023 0.822689 0.222 Uiso 1 1 calc R U . . .
H12C H 1.117381 0.441314 0.740694 0.222 Uiso 1 1 calc R U . . .
C13 C 0.9575(11) 0.4695(6) 0.8660(5) 0.121(4) Uani 1 1 d . . . . .
H13A H 0.886165 0.452496 0.877421 0.181 Uiso 1 1 calc R U . . .
H13B H 1.015337 0.455764 0.903031 0.181 Uiso 1 1 calc R U . . .
H13C H 0.955317 0.519915 0.862361 0.181 Uiso 1 1 calc R U . . .
C14 C 0.9718(8) 0.3638(4) 0.8058(5) 0.117(4) Uani 1 1 d . . . . .
H14A H 0.894530 0.353975 0.810853 0.175 Uiso 1 1 calc R U . . .
H14B H 0.995156 0.335888 0.767652 0.175 Uiso 1 1 calc R U . . .
H14C H 1.017590 0.352598 0.849647 0.175 Uiso 1 1 calc R U . . .
C15 C 0.7110(3) 0.3554(2) 0.5572(2) 0.0311(10) Uani 1 1 d . . . . .
C16 C 0.7003(3) 0.3731(2) 0.4854(2) 0.0299(9) Uani 1 1 d . . . . .
C17 C 0.7501(4) 0.3281(3) 0.4394(2) 0.0364(11) Uani 1 1 d . . . . .
C18 C 0.8077(5) 0.2716(3) 0.4670(3) 0.0545(15) Uani 1 1 d . . . . .
H18 H 0.841471 0.242644 0.435741 0.065 Uiso 1 1 calc R U . . .
C19 C 0.8197(6) 0.2538(3) 0.5389(3) 0.0593(17) Uani 1 1 d . . . . .
C20 C 0.7684(5) 0.2969(3) 0.5822(3) 0.0440(12) Uani 1 1 d . . . . .
H20 H 0.772386 0.286127 0.630710 0.053 Uiso 1 1 calc R U . . .
C21 C 0.7407(4) 0.3418(3) 0.3605(3) 0.0449(12) Uani 1 1 d . . . . .
C22 C 0.6182(5) 0.3427(4) 0.3304(3) 0.0561(15) Uani 1 1 d . . . . .
H22A H 0.584128 0.298556 0.340246 0.084 Uiso 1 1 calc R U . . .
H22B H 0.580504 0.380236 0.352199 0.084 Uiso 1 1 calc R U . . .
H22C H 0.612172 0.350037 0.279614 0.084 Uiso 1 1 calc R U . . .
C23 C 0.7954(6) 0.2857(3) 0.3205(3) 0.0583(16) Uani 1 1 d . . . . .
H23A H 0.763022 0.240764 0.329550 0.088 Uiso 1 1 calc R U . . .
H23B H 0.783781 0.295649 0.270214 0.088 Uiso 1 1 calc R U . . .
H23C H 0.874585 0.284693 0.336239 0.088 Uiso 1 1 calc R U . . .
C24 C 0.7934(6) 0.4106(4) 0.3451(3) 0.0634(17) Uani 1 1 d . . . . .
H24A H 0.759786 0.447568 0.370124 0.095 Uiso 1 1 calc R U . . .
H24B H 0.872588 0.408701 0.360599 0.095 Uiso 1 1 calc R U . . .
H24C H 0.781784 0.419658 0.294574 0.095 Uiso 1 1 calc R U . . .
C25 C 0.8880(9) 0.1919(4) 0.5653(4) 0.100(3) Uani 1 1 d . . . . .
C26 C 1.0209(10) 0.2133(8) 0.5578(8) 0.188(6) Uani 1 1 d . . . . .
H26A H 1.029016 0.222926 0.508561 0.281 Uiso 1 1 calc R U . . .
H26B H 1.041034 0.254442 0.586078 0.281 Uiso 1 1 calc R U . . .
H26C H 1.069182 0.174908 0.574366 0.281 Uiso 1 1 calc R U . . .
C27 C 0.8611(12) 0.1291(4) 0.5198(4) 0.138(5) Uani 1 1 d . . . . .
H27A H 0.857305 0.142257 0.470312 0.206 Uiso 1 1 calc R U . . .
H27B H 0.918611 0.094119 0.530326 0.206 Uiso 1 1 calc R U . . .
H27C H 0.789999 0.110071 0.529207 0.206 Uiso 1 1 calc R U . . .
C28 C 0.8962(9) 0.1807(4) 0.6381(4) 0.099(3) Uani 1 1 d . . . . .
H28A H 0.913730 0.224351 0.662677 0.148 Uiso 1 1 calc R U . . .
H28B H 0.825950 0.163002 0.650556 0.148 Uiso 1 1 calc R U . . .
H28C H 0.954562 0.147050 0.651675 0.148 Uiso 1 1 calc R U . . .
C29 C 0.4989(6) 0.4470(5) 0.6901(4) 0.077(2) Uani 1 1 d . . . . .
H29A H 0.549401 0.487087 0.695725 0.092 Uiso 1 1 calc R U . . .
H29B H 0.423644 0.466247 0.680359 0.092 Uiso 1 1 calc R U . . .
C30 C 0.5040(8) 0.4156(5) 0.7570(5) 0.085(2) Uani 1 1 d . . . . .
C31 C 0.6010(9) 0.3987(6) 0.7955(6) 0.122(4) Uani 1 1 d . . . . .
H31 H 0.667692 0.407459 0.776164 0.146 Uiso 1 1 calc R U . . .
C32 C 0.6067(14) 0.3683(8) 0.8639(6) 0.152(5) Uani 1 1 d . . . . .
H32 H 0.675716 0.356036 0.888709 0.182 Uiso 1 1 calc R U . . .
C33 C 0.5038(16) 0.3565(8) 0.8951(7) 0.162(6) Uani 1 1 d . . . . .
H33 H 0.505434 0.335834 0.940004 0.194 Uiso 1 1 calc R U . . .
C34 C 0.3984(16) 0.3771(10) 0.8559(7) 0.176(6) Uani 1 1 d . . . . .
H34 H 0.330914 0.373511 0.875682 0.212 Uiso 1 1 calc R U . . .
C35 C 0.4029(10) 0.4037(7) 0.7844(6) 0.124(4) Uani 1 1 d . . . . .
H35 H 0.335900 0.413201 0.755840 0.149 Uiso 1 1 calc R U . . .
C36 C 0.4692(5) 0.3156(3) 0.6082(4) 0.0570(15) Uani 1 1 d . . . . .
C37 C 0.5257(6) 0.2698(4) 0.6655(5) 0.086(2) Uani 1 1 d . . . . .
H37A H 0.522756 0.291793 0.711139 0.129 Uiso 1 1 calc R U . . .
H37B H 0.488238 0.225016 0.664685 0.129 Uiso 1 1 calc R U . . .
H37C H 0.602766 0.262863 0.657606 0.129 Uiso 1 1 calc R U . . .
C38 C 0.3475(6) 0.3237(4) 0.6190(5) 0.085(2) Uani 1 1 d . . . . .
H38A H 0.310645 0.353238 0.582041 0.127 Uiso 1 1 calc R U . . .
H38B H 0.312160 0.278172 0.616911 0.127 Uiso 1 1 calc R U . . .
H38C H 0.341872 0.344670 0.664810 0.127 Uiso 1 1 calc R U . . .
C39 C 0.4716(7) 0.2837(4) 0.5360(4) 0.083(2) Uani 1 1 d . . . . .
H39A H 0.434481 0.314502 0.500296 0.124 Uiso 1 1 calc R U . . .
H39B H 0.548132 0.276889 0.527041 0.124 Uiso 1 1 calc R U . . .
H39C H 0.433604 0.239042 0.534121 0.124 Uiso 1 1 calc R U . . .
C40 C 0.9145(5) 0.5653(4) 0.4546(3) 0.0556(15) Uani 1 1 d . . . . .
C41 C 1.0233(6) 0.5846(5) 0.4392(5) 0.092(3) Uani 1 1 d . . . . .
H41A H 1.071218 0.591721 0.483077 0.138 Uiso 1 1 calc R U . . .
H41B H 1.018853 0.627332 0.411741 0.138 Uiso 1 1 calc R U . . .
H41C H 1.053606 0.547679 0.412187 0.138 Uiso 1 1 calc R U . . .
C42 C 0.3002(19) 0.070(2) 0.5788(18) 0.180(13) Uani 0.5 1 d D . P . .
H42A H 0.276051 0.098335 0.617229 0.216 Uiso 0.5 1 calc R U P . .
H42B H 0.299615 0.020857 0.591955 0.216 Uiso 0.5 1 calc R U P . .
C44 C 0.475(2) 0.0587(14) 0.6139(17) 0.172(13) Uani 0.5 1 d D . P . .
H44A H 0.463027 0.008191 0.612138 0.207 Uiso 0.5 1 calc R U P . .
H44B H 0.461035 0.075186 0.660849 0.207 Uiso 0.5 1 calc R U P . .
C45 C 0.5889(19) 0.0736(15) 0.6033(16) 0.152(10) Uani 0.5 1 d D . P . .
H45A H 0.638630 0.050668 0.639831 0.227 Uiso 0.5 1 calc R U P . .
H45B H 0.603316 0.056663 0.557200 0.227 Uiso 0.5 1 calc R U P . .
H45C H 0.601326 0.123594 0.605865 0.227 Uiso 0.5 1 calc R U P . .
C43 C 0.234(2) 0.0822(19) 0.5160(16) 0.179(13) Uani 0.5 1 d D . P . .
H43A H 0.158094 0.069436 0.521089 0.268 Uiso 0.5 1 calc R U P . .
H43B H 0.237495 0.131249 0.503819 0.268 Uiso 0.5 1 calc R U P . .
H43C H 0.260865 0.054414 0.478755 0.268 Uiso 0.5 1 calc R U P . .

loop_
_atom_site_aniso_label
_atom_site_aniso_U_11
_atom_site_aniso_U_22
_atom_site_aniso_U_33
_atom_site_aniso_U_23
_atom_site_aniso_U_13
_atom_site_aniso_U_12
P1 0.0241(5) 0.0347(6) 0.0314(6) 0.0066(5) 0.0008(4) -0.0015(5)
O1 0.0220(13) 0.0337(17) 0.0366(17) 0.0076(13) 0.0011(12) 0.0004(12)
O2 0.0304(15) 0.0299(17) 0.0407(18) 0.0038(14) -0.0101(13) -0.0020(13)
O3 0.0309(15) 0.0372(18) 0.0320(16) 0.0055(13) 0.0054(13) 0.0064(14)
O4 0.108(10) 0.113(12) 0.199(18) 0.000(11) 0.018(11) -0.008(9)
N1 0.0254(17) 0.0278(19) 0.0289(18) -0.0017(15) -0.0019(14) -0.0006(14)
N2 0.034(2) 0.064(3) 0.084(4) 0.001(3) 0.016(2) -0.007(2)
Li1 0.022(3) 0.037(4) 0.048(5) 0.005(3) -0.001(3) -0.001(3)
Li2 0.030(3) 0.037(4) 0.036(4) 0.007(3) 0.005(3) -0.005(3)
C1 0.0233(19) 0.032(2) 0.028(2) 0.0007(17) 0.0009(16) -0.0028(17)
C2 0.025(2) 0.035(2) 0.031(2) 0.0018(18) -0.0014(17) -0.0011(18)
C3 0.031(2) 0.031(2) 0.042(3) 0.003(2) -0.0038(19) -0.0071(19)
C4 0.035(2) 0.041(3) 0.042(3) 0.004(2) -0.011(2) -0.014(2)
C5 0.033(2) 0.043(3) 0.044(3) 0.008(2) -0.011(2) -0.006(2)
C6 0.028(2) 0.033(2) 0.037(2) 0.0055(19) -0.0041(18) -0.0015(18)
C7 0.048(3) 0.030(3) 0.056(3) -0.002(2) -0.013(3) -0.005(2)
C8 0.055(4) 0.044(3) 0.104(6) -0.023(4) -0.010(4) 0.004(3)
C9 0.086(5) 0.043(3) 0.070(4) 0.013(3) -0.015(4) -0.013(3)
C10 0.066(4) 0.037(3) 0.081(4) -0.004(3) -0.029(3) -0.011(3)
C11 0.050(3) 0.055(3) 0.072(4) 0.025(3) -0.037(3) -0.016(3)
C12 0.042(4) 0.174(11) 0.211(11) 0.117(9) -0.054(5) -0.023(5)
C13 0.160(10) 0.118(8) 0.071(5) 0.013(5) -0.040(6) 0.004(7)
C14 0.112(7) 0.070(5) 0.144(8) 0.044(5) -0.086(7) -0.014(5)
C15 0.026(2) 0.031(2) 0.035(2) -0.0027(18) -0.0041(17) 0.0037(18)
C16 0.0221(19) 0.033(2) 0.034(2) 0.0015(18) 0.0002(17) 0.0019(17)
C17 0.033(2) 0.040(3) 0.035(2) -0.002(2) -0.0025(19) 0.007(2)
C18 0.067(4) 0.051(3) 0.043(3) -0.008(2) 0.000(3) 0.029(3)
C19 0.080(4) 0.055(4) 0.040(3) -0.003(3) -0.008(3) 0.034(3)
C20 0.055(3) 0.040(3) 0.034(3) -0.002(2) -0.008(2) 0.014(2)
C21 0.044(3) 0.056(3) 0.036(3) 0.003(2) 0.010(2) 0.012(2)
C22 0.055(3) 0.074(4) 0.036(3) -0.006(3) -0.006(3) 0.013(3)
C23 0.071(4) 0.064(4) 0.042(3) -0.004(3) 0.017(3) 0.021(3)
C24 0.074(4) 0.068(4) 0.054(3) 0.005(3) 0.033(3) -0.003(3)
C25 0.160(8) 0.088(5) 0.046(3) -0.007(3) -0.011(4) 0.081(6)
C26 0.111(7) 0.221(14) 0.236(16) 0.098(12) 0.039(9) 0.115(8)
C27 0.277(15) 0.068(5) 0.059(5) -0.012(4) -0.024(7) 0.097(7)
C28 0.161(9) 0.068(5) 0.059(4) -0.006(3) -0.027(5) 0.061(5)
C29 0.051(3) 0.111(6) 0.068(4) 0.005(4) 0.009(3) 0.004(4)
C30 0.083(5) 0.097(6) 0.075(5) 0.006(4) 0.007(4) -0.012(5)
C31 0.100(6) 0.166(11) 0.103(7) 0.040(7) 0.028(5) 0.044(7)
C32 0.201(12) 0.183(13) 0.072(6) 0.008(7) 0.020(7) 0.056(11)
C33 0.225(14) 0.172(13) 0.093(8) 0.022(9) 0.041(8) -0.012(13)
C34 0.203(13) 0.231(18) 0.096(8) 0.020(9) 0.021(9) -0.053(14)
C35 0.110(7) 0.164(11) 0.108(7) 0.021(7) 0.050(6) -0.006(7)
C36 0.047(3) 0.049(3) 0.073(4) 0.013(3) -0.003(3) -0.003(3)
C37 0.068(4) 0.076(5) 0.113(6) 0.040(5) 0.005(4) 0.000(4)
C38 0.054(4) 0.079(5) 0.121(7) 0.025(5) 0.011(4) -0.014(4)
C39 0.076(5) 0.068(5) 0.100(6) -0.007(4) -0.007(4) -0.020(4)
C40 0.037(3) 0.064(4) 0.068(4) 0.001(3) 0.013(3) 0.000(3)
C41 0.044(3) 0.120(7) 0.115(7) 0.035(6) 0.023(4) -0.009(4)
C42 0.127(14) 0.21(3) 0.21(3) 0.03(3) 0.02(2) -0.05(2)
C44 0.152(15) 0.106(18) 0.26(3) 0.06(2) 0.03(2) 0.027(18)
C45 0.137(14) 0.13(2) 0.18(3) 0.013(19) 0.012(18) 0.033(17)
C43 0.15(3) 0.23(4) 0.17(3) -0.04(3) 0.05(2) -0.02(3)

loop_
_atom_type_symbol
_atom_type_description
_atom_type_scat_dispersion_real
_atom_type_scat_dispersion_imag
_atom_type_scat_source
C C 0.0181 0.0091 'International Tables Vol C Tables 4.2.6.8 and 6.1.1.4'
H H 0.0000 0.0000 'International Tables Vol C Tables 4.2.6.8 and 6.1.1.4'
Li Li 0.0008 0.0003 'International Tables Vol C Tables 4.2.6.8 and 6.1.1.4'
N N 0.0311 0.0180 'International Tables Vol C Tables 4.2.6.8 and 6.1.1.4'
O O 0.0492 0.0322 'International Tables Vol C Tables 4.2.6.8 and 6.1.1.4'
P P 0.2955 0.4335 'International Tables Vol C Tables 4.2.6.8 and 6.1.1.4'

loop_
_geom_angle_atom_site_label_1
_geom_angle_atom_site_label_2
_geom_angle_atom_site_label_3
_geom_angle
_geom_angle_site_symmetry_1
_geom_angle_site_symmetry_3
_geom_angle_publ_flag
O1 P1 N1 116.90(19) . . ?
O1 P1 C36 108.7(2) . . ?
N1 P1 C36 110.8(2) . . ?
O1 P1 C29 104.0(3) . . ?
N1 P1 C29 108.1(3) . . ?
C36 P1 C29 107.8(4) . . ?
O1 P1 Li2 37.96(19) . 3_666 ?
N1 P1 Li2 95.2(2) . 3_666 ?
C36 P1 Li2 146.2(2) . 3_666 ?
C29 P1 Li2 82.9(3) . 3_666 ?
O1 P1 Li2 30.89(19) . . ?
N1 P1 Li2 90.85(19) . . ?
C36 P1 Li2 106.4(3) . . ?
C29 P1 Li2 131.1(3) . . ?
Li2 P1 Li2 50.1(3) 3_666 . ?
P1 O1 Li1 148.7(3) . 3_666 ?
P1 O1 Li2 126.2(3) . . ?
Li1 O1 Li2 81.3(3) 3_666 . ?
P1 O1 Li2 115.5(3) . 3_666 ?
Li1 O1 Li2 80.8(3) 3_666 3_666 ?
Li2 O1 Li2 80.0(4) . 3_666 ?
C2 O2 Li2 149.6(4) . 3_666 ?
C2 O2 Li1 112.4(4) . . ?
Li2 O2 Li1 85.5(3) 3_666 . ?
C16 O3 Li2 132.8(4) . . ?
C16 O3 Li1 126.0(4) . . ?
Li2 O3 Li1 88.4(4) . . ?
C42 O4 C44 105(2) . . ?
C1 N1 C15 117.0(3) . . ?
C1 N1 P1 121.7(3) . . ?
C15 N1 P1 120.5(3) . . ?
C40 N2 Li1 177.9(6) . . ?
O3 Li1 O2 116.8(4) . . ?
O3 Li1 O1 93.7(3) . 3_666 ?
O2 Li1 O1 92.5(4) . 3_666 ?
O3 Li1 N2 111.5(4) . . ?
O2 Li1 N2 114.7(4) . . ?
O1 Li1 N2 125.5(5) 3_666 . ?
O3 Li1 Li2 99.6(4) . 3_666 ?
O2 Li1 Li2 45.9(3) . 3_666 ?
O1 Li1 Li2 49.6(3) 3_666 3_666 ?
N2 Li1 Li2 148.9(5) . 3_666 ?
O3 Li1 Li2 45.7(3) . . ?
O2 Li1 Li2 98.4(4) . . ?
O1 Li1 Li2 51.3(3) 3_666 . ?
N2 Li1 Li2 146.8(5) . . ?
Li2 Li1 Li2 60.2(3) 3_666 . ?
O3 Li1 C2 108.5(4) . . ?
O2 Li1 C2 26.57(17) . . ?
O1 Li1 C2 118.9(4) 3_666 . ?
N2 Li1 C2 98.2(3) . . ?
Li2 Li1 C2 70.6(3) 3_666 . ?
Li2 Li1 C2 111.4(3) . . ?
O2 Li2 O3 159.7(5) 3_666 . ?
O2 Li2 O1 94.7(4) 3_666 . ?
O3 Li2 O1 100.8(4) . . ?
O2 Li2 O1 99.5(4) 3_666 3_666 ?
O3 Li2 O1 90.8(3) . 3_666 ?
O1 Li2 O1 100.0(4) . 3_666 ?
O2 Li2 Li1 48.6(3) 3_666 3_666 ?
O3 Li2 Li1 149.5(4) . 3_666 ?
O1 Li2 Li1 49.1(3) . 3_666 ?
O1 Li2 Li1 90.6(4) 3_666 3_666 ?
O2 Li2 Li2 101.1(5) 3_666 3_666 ?
O3 Li2 Li2 98.8(4) . 3_666 ?
O1 Li2 Li2 51.4(3) . 3_666 ?
O1 Li2 Li2 48.6(3) 3_666 3_666 ?
Li1 Li2 Li2 60.7(3) 3_666 3_666 ?
O2 Li2 Li1 147.4(5) 3_666 . ?
O3 Li2 Li1 45.9(3) . . ?
O1 Li2 Li1 91.4(3) . . ?
O1 Li2 Li1 48.0(3) 3_666 . ?
Li1 Li2 Li1 119.8(3) 3_666 . ?
Li2 Li2 Li1 59.1(3) 3_666 . ?
O2 Li2 P1 76.1(3) 3_666 3_666 ?
O3 Li2 P1 108.6(3) . 3_666 ?
O1 Li2 P1 114.3(3) . 3_666 ?
O1 Li2 P1 26.59(13) 3_666 3_666 ?
Li1 Li2 P1 84.8(3) 3_666 3_666 ?
Li2 Li2 P1 66.6(3) 3_666 3_666 ?
Li1 Li2 P1 72.2(3) . 3_666 ?
O2 Li2 P1 113.2(3) 3_666 . ?
O3 Li2 P1 79.4(3) . . ?
O1 Li2 P1 22.92(14) . . ?
O1 Li2 P1 108.6(3) 3_666 . ?
Li1 Li2 P1 71.3(3) 3_666 . ?
Li2 Li2 P1 63.3(3) 3_666 . ?
Li1 Li2 P1 82.5(3) . . ?
P1 Li2 P1 129.9(3) 3_666 . ?
C6 C1 C2 121.1(4) . . ?
C6 C1 N1 118.2(4) . . ?
C2 C1 N1 120.7(4) . . ?
O2 C2 C1 120.1(4) . . ?
O2 C2 C3 122.4(4) . . ?
C1 C2 C3 117.4(4) . . ?
O2 C2 Li1 41.0(3) . . ?
C1 C2 Li1 99.8(3) . . ?
C3 C2 Li1 128.1(4) . . ?
C4 C3 C2 118.9(4) . . ?
C4 C3 C7 120.1(4) . . ?
C2 C3 C7 121.0(4) . . ?
C3 C4 C5 123.8(4) . . ?
C6 C5 C4 116.5(4) . . ?
C6 C5 C11 122.5(5) . . ?
C4 C5 C11 120.9(4) . . ?
C5 C6 C1 122.2(4) . . ?
C8 C7 C10 106.8(5) . . ?
C8 C7 C9 110.6(5) . . ?
C10 C7 C9 107.2(5) . . ?
C8 C7 C3 109.8(5) . . ?
C10 C7 C3 112.2(4) . . ?
C9 C7 C3 110.1(5) . . ?
C12 C11 C14 121.3(8) . . ?
C12 C11 C5 111.3(6) . . ?
C14 C11 C5 113.9(5) . . ?
C12 C11 C13 103.6(9) . . ?
C14 C11 C13 99.2(7) . . ?
C5 C11 C13 104.6(6) . . ?
C20 C15 C16 121.4(4) . . ?
C20 C15 N1 118.5(4) . . ?
C16 C15 N1 120.0(4) . . ?
O3 C16 C15 121.1(4) . . ?
O3 C16 C17 121.6(4) . . ?
C15 C16 C17 117.3(4) . . ?
C18 C17 C16 118.9(4) . . ?
C18 C17 C21 119.7(5) . . ?
C16 C17 C21 121.4(4) . . ?
C17 C18 C19 124.1(5) . . ?
C20 C19 C18 116.0(5) . . ?
C20 C19 C25 123.2(5) . . ?
C18 C19 C25 120.8(5) . . ?
C19 C20 C15 122.1(5) . . ?
C24 C21 C23 107.7(5) . . ?
C24 C21 C17 111.0(5) . . ?
C23 C21 C17 112.8(4) . . ?
C24 C21 C22 109.3(5) . . ?
C23 C21 C22 106.4(5) . . ?
C17 C21 C22 109.4(4) . . ?
C28 C25 C27 115.9(8) . . ?
C28 C25 C19 115.3(6) . . ?
C27 C25 C19 111.6(6) . . ?
C28 C25 C26 99.4(9) . . ?
C27 C25 C26 107.1(9) . . ?
C19 C25 C26 105.8(8) . . ?
C30 C29 P1 125.3(7) . . ?
C31 C30 C29 122.7(9) . . ?
C31 C30 C35 120.1(10) . . ?
C29 C30 C35 117.2(9) . . ?
C30 C31 C32 122.9(12) . . ?
C31 C32 C33 118.8(13) . . ?
C34 C33 C32 119.3(13) . . ?
C33 C34 C35 116.6(15) . . ?
C30 C35 C34 122.1(13) . . ?
C37 C36 C39 111.6(6) . . ?
C37 C36 C38 109.2(6) . . ?
C39 C36 C38 106.6(6) . . ?
C37 C36 P1 113.4(5) . . ?
C39 C36 P1 108.8(5) . . ?
C38 C36 P1 107.0(5) . . ?
N2 C40 C41 179.3(8) . . ?
O4 C42 C43 102(2) . . ?
O4 C44 C45 111(2) . . ?

loop_
_geom_bond_atom_site_label_1
_geom_bond_atom_site_label_2
_geom_bond_distance
_geom_bond_site_symmetry_2
_geom_bond_publ_flag
P1 O1 1.505(3) . ?
P1 N1 1.651(3) . ?
P1 C36 1.835(6) . ?
P1 C29 1.868(8) . ?
P1 Li2 3.037(8) 3_666 ?
P1 Li2 3.119(8) . ?
O1 Li1 1.969(8) 3_666 ?
O1 Li2 1.984(8) . ?
O1 Li2 2.069(8) 3_666 ?
O2 C2 1.321(5) . ?
O2 Li2 1.855(8) 3_666 ?
O2 Li1 1.940(9) . ?
O3 C16 1.308(5) . ?
O3 Li2 1.874(8) . ?
O3 Li1 1.881(9) . ?
O4 C42 1.37(2) . ?
O4 C44 1.38(2) . ?
N1 C1 1.457(5) . ?
N1 C15 1.459(6) . ?
N2 C40 1.124(8) . ?
N2 Li1 2.048(9) . ?
Li1 Li2 2.576(11) 3_666 ?
Li1 Li2 2.617(10) . ?
Li1 C2 2.731(9) . ?
Li2 Li2 2.605(16) 3_666 ?
C1 C6 1.390(6) . ?
C1 C2 1.415(6) . ?
C2 C3 1.420(6) . ?
C3 C4 1.394(6) . ?
C3 C7 1.543(7) . ?
C4 C5 1.395(7) . ?
C5 C6 1.381(7) . ?
C5 C11 1.549(6) . ?
C7 C8 1.515(9) . ?
C7 C10 1.531(7) . ?
C7 C9 1.541(9) . ?
C11 C12 1.428(11) . ?
C11 C14 1.440(10) . ?
C11 C13 1.662(13) . ?
C15 C20 1.390(7) . ?
C15 C16 1.412(6) . ?
C16 C17 1.427(6) . ?
C17 C18 1.375(7) . ?
C17 C21 1.529(7) . ?
C18 C19 1.415(8) . ?
C19 C20 1.380(8) . ?
C19 C25 1.515(8) . ?
C21 C24 1.524(9) . ?
C21 C23 1.528(7) . ?
C21 C22 1.542(8) . ?
C25 C28 1.406(10) . ?
C25 C27 1.513(12) . ?
C25 C26 1.699(18) . ?
C29 C30 1.418(11) . ?
C30 C31 1.362(13) . ?
C30 C35 1.418(13) . ?
C31 C32 1.435(15) . ?
C32 C33 1.47(2) . ?
C33 C34 1.47(2) . ?
C34 C35 1.473(16) . ?
C36 C37 1.518(9) . ?
C36 C39 1.522(11) . ?
C36 C38 1.534(9) . ?
C40 C41 1.444(9) . ?
C42 C43 1.39(2) . ?
C44 C45 1.46(2) . ?
